data_4300516
_journal_name_full 'Inorganic Chemistry'
_journal_paper_doi 10.1021/ic051476s
_journal_year 2006
_chemical_formula_sum 'C98 H93 Cl3 Fe2 N O8 S'
_chemical_formula_weight 1662.84
_space_group_IT_number 14
_symmetry_cell_setting monoclinic
_symmetry_space_group_name_Hall '-P 2ybc'
_symmetry_space_group_name_H-M 'P 1 21/c 1'
_cell_angle_alpha 90.00
_cell_angle_beta 95.8440(10)
_cell_angle_gamma 90.00
_cell_formula_units_Z 4
_cell_length_a 13.0032(6)
_cell_length_b 26.3878(12)
_cell_length_c 24.6935(12)
_cell_measurement_temperature 173(2)
_cell_volume 8428.9(7)
_diffrn_ambient_temperature 173(2)
_exptl_crystal_density_diffrn 1.310
_cod_depositor_comments
;
The following automatic conversions were performed:

'_symmetry_cell_setting' tag value 'Monoclinc' was replaced with
'monoclinic' value.

Automatic conversion script
Id: cif_fix_values 1646 2011-03-28 12:23:43Z adriana 
;
_cod_original_sg_symbol_H-M 'P 21/c'
_cod_database_code 4300516

loop_
_symmetry_equiv_pos_as_xyz
'x, y, z'
'-x, y+1/2, -z+1/2'
'-x, -y, -z'
'x, -y-1/2, z-1/2'

loop_
_atom_site_label
_atom_site_type_symbol
_atom_site_fract_x
_atom_site_fract_y
_atom_site_fract_z
_atom_site_U_iso_or_equiv
_atom_site_adp_type
_atom_site_occupancy
_atom_site_symmetry_multiplicity
_atom_site_calc_flag
_atom_site_refinement_flags
_atom_site_disorder_assembly
_atom_site_disorder_group
Fe1 Fe 0.20243(3) 0.425421(17) 0.185308(18) 0.02109(11) Uani 1 1 d . . .
Fe2 Fe 0.31371(4) 0.321697(18) 0.231698(18) 0.02511(12) Uani 1 1 d . A .
N1 N 0.4078(2) 0.26584(11) 0.26970(12) 0.0307(6) Uani 1 1 d . . .
O1 O 0.05169(17) 0.45047(9) 0.21452(9) 0.0271(5) Uani 1 1 d . A .
O2 O 0.12750(17) 0.48780(9) 0.15017(9) 0.0284(5) Uani 1 1 d . A .
O4 O 0.22797(18) 0.29258(9) 0.16857(9) 0.0305(5) Uani 1 1 d . . .
O3 O 0.12736(17) 0.36068(9) 0.15689(10) 0.0290(5) Uani 1 1 d . A .
O6 O 0.42796(17) 0.35700(9) 0.19561(9) 0.0265(5) Uani 1 1 d . . .
O5 O 0.32632(16) 0.41006(8) 0.14448(9) 0.0238(5) Uani 1 1 d . A .
S1 S 0.22239(7) 0.24361(4) 0.29482(4) 0.0410(2) Uani 1 1 d . . .
C1 C 0.3583(3) 0.23497(14) 0.30168(14) 0.0319(8) Uani 1 1 d . A .
C2 C 0.4103(3) 0.19926(16) 0.33508(16) 0.0420(9) Uani 1 1 d . . .
H2A H 0.3739 0.1783 0.3579 0.050 Uiso 1 1 calc R A .
C3 C 0.5154(3) 0.19468(17) 0.33465(18) 0.0479(11) Uani 1 1 d . A .
H3A H 0.5528 0.1702 0.3570 0.057 Uiso 1 1 calc R . .
C4 C 0.5664(3) 0.22618(17) 0.30114(17) 0.0452(10) Uani 1 1 d . . .
H4A H 0.6392 0.2238 0.3004 0.054 Uiso 1 1 calc R A .
C5 C 0.5099(3) 0.26081(15) 0.26922(15) 0.0372(9) Uani 1 1 d . A .
H5A H 0.5447 0.2820 0.2459 0.045 Uiso 1 1 calc R . .
C6 C 0.2035(4) 0.2696(2) 0.36061(18) 0.0644(15) Uani 1 1 d . A .
H6A H 0.1298 0.2762 0.3624 0.097 Uiso 1 1 calc R . .
H6B H 0.2424 0.3013 0.3661 0.097 Uiso 1 1 calc R . .
H6C H 0.2281 0.2453 0.3891 0.097 Uiso 1 1 calc R . .
C7 C 0.0533(2) 0.48457(12) 0.17974(13) 0.0242(7) Uani 1 1 d . A .
C8 C -0.0319(3) 0.52348(12) 0.17230(15) 0.0287(7) Uani 1 1 d . . .
C9 C -0.1002(3) 0.52293(13) 0.12431(15) 0.0319(8) Uani 1 1 d . A .
C10 C -0.1766(3) 0.56045(16) 0.1182(2) 0.0511(11) Uani 1 1 d . . .
H10A H -0.2245 0.5605 0.0865 0.061 Uiso 1 1 calc R A .
C11 C -0.1837(4) 0.59675(19) 0.1567(2) 0.0690(15) Uani 1 1 d . A .
H11A H -0.2352 0.6223 0.1511 0.083 Uiso 1 1 calc R . .
C12 C -0.1167(4) 0.59688(17) 0.2038(2) 0.0577(13) Uani 1 1 d . . .
H12A H -0.1224 0.6226 0.2303 0.069 Uiso 1 1 calc R A .
C13 C -0.0409(3) 0.55967(14) 0.21287(17) 0.0389(9) Uani 1 1 d . A .
C14 C 0.0267(3) 0.56159(14) 0.26508(17) 0.0390(9) Uani 1 1 d . . .
C15 C 0.1332(3) 0.55477(14) 0.26916(16) 0.0374(9) Uani 1 1 d . A .
H15A H 0.1650 0.5457 0.2376 0.045 Uiso 1 1 calc R . .
C16 C 0.1935(4) 0.56088(17) 0.31776(18) 0.0495(11) Uani 1 1 d . . .
H16A H 0.2661 0.5559 0.3192 0.059 Uiso 1 1 calc R A .
C17 C 0.1497(5) 0.5743(2) 0.3650(2) 0.0649(15) Uani 1 1 d . A .
C18 C 0.0433(5) 0.5793(2) 0.3613(2) 0.0681(15) Uani 1 1 d . . .
H18A H 0.0111 0.5878 0.3930 0.082 Uiso 1 1 calc R A .
C19 C -0.0169(4) 0.57243(17) 0.3130(2) 0.0552(12) Uani 1 1 d . A .
H19A H -0.0899 0.5751 0.3122 0.066 Uiso 1 1 calc R . .
C20 C 0.2171(6) 0.5835(3) 0.4178(2) 0.105(3) Uani 1 1 d . . .
H20A H 0.1983 0.6160 0.4334 0.157 Uiso 1 1 calc R A .
H20B H 0.2898 0.5844 0.4106 0.157 Uiso 1 1 calc R . .
H20C H 0.2067 0.5562 0.4435 0.157 Uiso 1 1 calc R . .
C21 C -0.0965(2) 0.48433(14) 0.08115(15) 0.0298(7) Uani 1 1 d . . .
C22 C -0.0774(2) 0.43333(13) 0.09266(14) 0.0281(7) Uani 1 1 d . A .
H22A H -0.0679 0.4223 0.1294 0.034 Uiso 1 1 calc R . .
C23 C -0.0721(3) 0.39871(15) 0.05113(15) 0.0340(8) Uani 1 1 d . . .
H23A H -0.0587 0.3641 0.0600 0.041 Uiso 1 1 calc R A .
C24 C -0.0859(3) 0.41307(17) -0.00305(15) 0.0398(9) Uani 1 1 d . A .
C25 C -0.1104(3) 0.46362(17) -0.01446(16) 0.0423(10) Uani 1 1 d . . .
H25A H -0.1240 0.4742 -0.0513 0.051 Uiso 1 1 calc R A .
C26 C -0.1152(3) 0.49828(16) 0.02643(16) 0.0372(9) Uani 1 1 d . A .
H26A H -0.1317 0.5325 0.0174 0.045 Uiso 1 1 calc R . .
C27 C -0.0703(4) 0.3758(2) -0.04764(18) 0.0608(13) Uani 1 1 d . . .
H27A H 0.0000 0.3620 -0.0421 0.091 Uiso 1 1 calc R A .
H27B H -0.0804 0.3929 -0.0830 0.091 Uiso 1 1 calc R . .
H27C H -0.1204 0.3481 -0.0468 0.091 Uiso 1 1 calc R . .
C28 C 0.1487(2) 0.31572(13) 0.14708(13) 0.0242(7) Uani 1 1 d . A .
C29 C 0.0763(2) 0.28579(12) 0.10760(13) 0.0248(7) Uani 1 1 d . . .
C30 C -0.0065(3) 0.25944(13) 0.12656(14) 0.0286(7) Uani 1 1 d . A .
C31 C -0.0695(3) 0.23035(16) 0.08934(17) 0.0409(9) Uani 1 1 d . . .
H31A H -0.1267 0.2126 0.1013 0.049 Uiso 1 1 calc R A .
C32 C -0.0502(3) 0.22687(17) 0.03537(17) 0.0474(11) Uani 1 1 d . A .
H32A H -0.0941 0.2071 0.0105 0.057 Uiso 1 1 calc R . .
C33 C 0.0327(3) 0.25207(16) 0.01786(16) 0.0416(9) Uani 1 1 d . . .
H33A H 0.0462 0.2491 -0.0191 0.050 Uiso 1 1 calc R A .
C34 C 0.0974(3) 0.28199(13) 0.05318(14) 0.0296(7) Uani 1 1 d . A .
C35 C -0.0264(2) 0.25742(14) 0.18464(15) 0.0306(7) Uani 1 1 d . . .
C36 C -0.0328(3) 0.30033(15) 0.21670(15) 0.0348(8) Uani 1 1 d . A .
H36A H -0.0231 0.3329 0.2017 0.042 Uiso 1 1 calc R . .
C37 C -0.0534(3) 0.29584(16) 0.27062(16) 0.0433(10) Uani 1 1 d . . .
H37A H -0.0576 0.3256 0.2919 0.052 Uiso 1 1 calc R A .
C38 C -0.0678(3) 0.24912(17) 0.29405(16) 0.0431(10) Uani 1 1 d . A .
C39 C -0.0614(3) 0.20668(16) 0.26235(17) 0.0438(10) Uani 1 1 d . . .
H39A H -0.0708 0.1742 0.2777 0.053 Uiso 1 1 calc R A .
C40 C -0.0415(3) 0.21040(15) 0.20858(17) 0.0384(9) Uani 1 1 d . A .
H40A H -0.0381 0.1804 0.1875 0.046 Uiso 1 1 calc R . .
C41 C -0.0890(5) 0.2445(2) 0.35291(19) 0.0684(15) Uani 1 1 d . . .
H41A H -0.1638 0.2441 0.3551 0.103 Uiso 1 1 calc R A .
H41B H -0.0584 0.2734 0.3736 0.103 Uiso 1 1 calc R . .
H41C H -0.0585 0.2130 0.3682 0.103 Uiso 1 1 calc R . .
C42 C 0.1877(3) 0.30757(14) 0.03210(13) 0.0283(7) Uani 1 1 d . . .
C43 C 0.2049(3) 0.35939(14) 0.03830(14) 0.0315(8) Uani 1 1 d . A .
H43A H 0.1591 0.3793 0.0571 0.038 Uiso 1 1 calc R . .
C44 C 0.2882(3) 0.38206(14) 0.01727(13) 0.0310(7) Uani 1 1 d . . .
H44A H 0.2996 0.4174 0.0225 0.037 Uiso 1 1 calc R A .
C45 C 0.3555(3) 0.35424(15) -0.01131(14) 0.0328(8) Uani 1 1 d . A .
C46 C 0.3378(3) 0.30266(15) -0.01718(15) 0.0359(8) Uani 1 1 d . . .
H46A H 0.3834 0.2828 -0.0362 0.043 Uiso 1 1 calc R A .
C47 C 0.2554(3) 0.27951(15) 0.00394(14) 0.0351(8) Uani 1 1 d . A .
H47A H 0.2449 0.2441 -0.0008 0.042 Uiso 1 1 calc R . .
C48 C 0.4454(3) 0.37943(16) -0.03435(16) 0.0407(9) Uani 1 1 d . . .
H48A H 0.4217 0.3951 -0.0694 0.061 Uiso 1 1 calc R A .
H48B H 0.4985 0.3541 -0.0396 0.061 Uiso 1 1 calc R . .
H48C H 0.4744 0.4056 -0.0090 0.061 Uiso 1 1 calc R . .
C49 C 0.4115(2) 0.38907(12) 0.15822(12) 0.0224(6) Uani 1 1 d . A .
C50 C 0.5008(2) 0.40356(13) 0.12638(12) 0.0234(6) Uani 1 1 d . . .
C51 C 0.5735(2) 0.36744(13) 0.11296(13) 0.0261(7) Uani 1 1 d . A .
C52 C 0.6514(3) 0.38206(15) 0.08128(14) 0.0316(8) Uani 1 1 d . . .
H52A H 0.7009 0.3578 0.0723 0.038 Uiso 1 1 calc R A .
C53 C 0.6577(3) 0.43126(14) 0.06285(14) 0.0324(8) Uani 1 1 d . A .
H53A H 0.7100 0.4405 0.0405 0.039 Uiso 1 1 calc R . .
C54 C 0.5879(2) 0.46691(14) 0.07693(13) 0.0282(7) Uani 1 1 d . . .
H54A H 0.5935 0.5008 0.0647 0.034 Uiso 1 1 calc R A .
C55 C 0.5091(2) 0.45425(13) 0.10879(13) 0.0258(7) Uani 1 1 d . A .
C56 C 0.5734(3) 0.31314(13) 0.12920(14) 0.0286(7) Uani 1 1 d . . .
C57 C 0.4887(3) 0.28170(14) 0.11692(14) 0.0316(8) Uani 1 1 d . A .
H57A H 0.4259 0.2954 0.0999 0.038 Uiso 1 1 calc R . .
C58 C 0.4949(3) 0.23066(15) 0.12918(16) 0.0398(9) Uani 1 1 d . . .
H58A H 0.4360 0.2098 0.1203 0.048 Uiso 1 1 calc R A .
C59 C 0.5847(3) 0.20915(16) 0.15413(17) 0.0445(10) Uani 1 1 d . A .
C60 C 0.6693(3) 0.24011(17) 0.16607(17) 0.0471(11) Uani 1 1 d . . .
H60A H 0.7317 0.2261 0.1830 0.057 Uiso 1 1 calc R A .
C61 C 0.6648(3) 0.29130(16) 0.15378(16) 0.0396(9) Uani 1 1 d . A .
H61A H 0.7243 0.3119 0.1621 0.048 Uiso 1 1 calc R . .
C62 C 0.5887(5) 0.15345(18) 0.1682(2) 0.0713(16) Uani 1 1 d . . .
H62A H 0.5602 0.1337 0.1366 0.107 Uiso 1 1 calc R A .
H62B H 0.5479 0.1472 0.1988 0.107 Uiso 1 1 calc R . .
H62C H 0.6606 0.1433 0.1784 0.107 Uiso 1 1 calc R . .
C63 C 0.4423(2) 0.49636(13) 0.12514(13) 0.0254(7) Uani 1 1 d . . .
C64 C 0.4339(3) 0.50701(13) 0.17934(14) 0.0302(7) Uani 1 1 d . A .
H64A H 0.4682 0.4861 0.2068 0.036 Uiso 1 1 calc R . .
C65 C 0.3761(3) 0.54793(14) 0.19388(14) 0.0325(8) Uani 1 1 d . . .
H65A H 0.3718 0.5548 0.2314 0.039 Uiso 1 1 calc R A .
C66 C 0.3244(3) 0.57917(13) 0.15509(15) 0.0298(7) Uani 1 1 d . A .
C67 C 0.3340(3) 0.56837(13) 0.10067(14) 0.0305(7) Uani 1 1 d . . .
H67A H 0.2996 0.5893 0.0732 0.037 Uiso 1 1 calc R A .
C68 C 0.3922(3) 0.52803(13) 0.08587(14) 0.0296(7) Uani 1 1 d . A .
H68A H 0.3982 0.5218 0.0484 0.035 Uiso 1 1 calc R . .
C69 C 0.2569(3) 0.62195(15) 0.17087(17) 0.0389(9) Uani 1 1 d . . .
H69A H 0.1848 0.6105 0.1685 0.058 Uiso 1 1 calc R A .
H69B H 0.2626 0.6506 0.1461 0.058 Uiso 1 1 calc R . .
H69C H 0.2792 0.6326 0.2082 0.058 Uiso 1 1 calc R . .
O7 O 0.2875(15) 0.4427(6) 0.2561(4) 0.0275(15) Uani 0.493(5) 1 d PDU A 1
O8 O 0.3042(12) 0.3681(4) 0.2982(5) 0.0296(13) Uani 0.493(5) 1 d PDU A 1
C70 C 0.3039(13) 0.4160(4) 0.2980(4) 0.0287(10) Uani 0.493(5) 1 d PDU A 1
C71 C 0.3352(6) 0.4422(3) 0.3517(3) 0.0328(10) Uani 0.493(5) 1 d PDU A 1
C72 C 0.4327(6) 0.4653(3) 0.3603(3) 0.0367(11) Uani 0.493(5) 1 d PDU A 1
C73 C 0.4602(6) 0.4902(4) 0.4102(3) 0.0408(12) Uani 0.493(5) 1 d PDU A 1
H73 H 0.5255 0.5064 0.4165 0.049 Uiso 0.493(5) 1 calc PR A 1
C74 C 0.3929(6) 0.4909(4) 0.4499(3) 0.0438(12) Uani 0.493(5) 1 d PDU A 1
H74 H 0.4123 0.5076 0.4835 0.053 Uiso 0.493(5) 1 calc PR A 1
C75 C 0.2989(6) 0.4680(4) 0.4412(3) 0.0397(12) Uani 0.493(5) 1 d PDU A 1
H75 H 0.2529 0.4697 0.4687 0.048 Uiso 0.493(5) 1 calc PR A 1
C76 C 0.2677(6) 0.4415(3) 0.3920(3) 0.0344(11) Uani 0.493(5) 1 d PDU A 1
C77 C 0.5149(6) 0.4613(4) 0.3224(3) 0.0348(12) Uani 0.493(5) 1 d PDU A 1
C78 C 0.5404(11) 0.4160(4) 0.2996(6) 0.0342(13) Uani 0.493(5) 1 d PDU A 1
H78 H 0.5035 0.3862 0.3071 0.041 Uiso 0.493(5) 1 calc PR A 1
C79 C 0.6194(13) 0.4133(5) 0.2657(7) 0.0360(14) Uani 0.493(5) 1 d PDU A 1
H79 H 0.6351 0.3817 0.2498 0.043 Uiso 0.493(5) 1 calc PR A 1
C80 C 0.6754(12) 0.4562(5) 0.2548(7) 0.0379(15) Uani 0.493(5) 1 d PDU A 1
C81 C 0.6497(9) 0.5014(5) 0.2779(5) 0.0400(15) Uani 0.493(5) 1 d PDU A 1
H81 H 0.6875 0.5311 0.2708 0.048 Uiso 0.493(5) 1 calc PR A 1
C82 C 0.5706(8) 0.5047(4) 0.3109(4) 0.0382(15) Uani 0.493(5) 1 d PDU A 1
H82 H 0.5538 0.5365 0.3258 0.046 Uiso 0.493(5) 1 calc PR A 1
C83 C 0.7561(13) 0.4551(7) 0.2151(7) 0.047(3) Uani 0.493(5) 1 d PDU A 1
H83A H 0.7457 0.4251 0.1917 0.071 Uiso 0.493(5) 1 calc PR A 1
H83B H 0.8251 0.4537 0.2351 0.071 Uiso 0.493(5) 1 calc PR A 1
H83C H 0.7501 0.4857 0.1925 0.071 Uiso 0.493(5) 1 calc PR A 1
C84 C 0.1595(6) 0.4240(3) 0.3863(4) 0.0354(11) Uani 0.493(5) 1 d PDU A 1
C85 C 0.0883(8) 0.4361(8) 0.3434(6) 0.0336(12) Uani 0.493(5) 1 d PDU A 1
H85 H 0.1103 0.4529 0.3126 0.040 Uiso 0.493(5) 1 calc PR A 1
C86 C -0.0150(8) 0.4240(7) 0.3443(5) 0.0354(14) Uani 0.493(5) 1 d PDU A 1
H86 H -0.0638 0.4360 0.3159 0.042 Uiso 0.493(5) 1 calc PR A 1
C87 C -0.0490(8) 0.3948(6) 0.3860(4) 0.0370(14) Uani 0.493(5) 1 d PDU A 1
C88 C 0.0241(8) 0.3789(4) 0.4272(4) 0.0370(14) Uani 0.493(5) 1 d PDU A 1
H88 H 0.0033 0.3584 0.4558 0.044 Uiso 0.493(5) 1 calc PR A 1
C89 C 0.1270(7) 0.3925(4) 0.4276(4) 0.0361(13) Uani 0.493(5) 1 d PDU A 1
H89 H 0.1761 0.3805 0.4558 0.043 Uiso 0.493(5) 1 calc PR A 1
C90 C -0.1628(8) 0.3841(7) 0.3874(5) 0.046(2) Uani 0.493(5) 1 d PDU A 1
H90A H -0.1751 0.3475 0.3844 0.069 Uiso 0.493(5) 1 calc PR A 1
H90B H -0.2023 0.4015 0.3570 0.069 Uiso 0.493(5) 1 calc PR A 1
H90C H -0.1850 0.3965 0.4218 0.069 Uiso 0.493(5) 1 calc PR A 1
O7A O 0.2773(14) 0.4440(6) 0.2607(4) 0.0264(15) Uani 0.507(5) 1 d PDU A 2
O8A O 0.2913(12) 0.3646(4) 0.2911(5) 0.0278(13) Uani 0.507(5) 1 d PDU A 2
C70A C 0.3035(13) 0.4120(4) 0.2969(4) 0.0284(9) Uani 0.507(5) 1 d PDU A 2
C71A C 0.3413(6) 0.4293(3) 0.3539(3) 0.0328(10) Uani 0.507(5) 1 d PDU A 2
C72A C 0.4428(6) 0.4472(3) 0.3656(3) 0.0361(11) Uani 0.507(5) 1 d PDU A 2
C73A C 0.4772(6) 0.4596(4) 0.4199(3) 0.0416(12) Uani 0.507(5) 1 d PDU A 2
H73A H 0.5469 0.4700 0.4290 0.050 Uiso 0.507(5) 1 calc PR A 2
C74A C 0.4110(6) 0.4569(4) 0.4599(3) 0.0437(12) Uani 0.507(5) 1 d PDU A 2
H74A H 0.4345 0.4666 0.4961 0.052 Uiso 0.507(5) 1 calc PR A 2
C75A C 0.3119(6) 0.4405(4) 0.4479(3) 0.0401(12) Uani 0.507(5) 1 d PDU A 2
H75A H 0.2673 0.4388 0.4761 0.048 Uiso 0.507(5) 1 calc PR A 2
C76A C 0.2739(6) 0.4257(3) 0.3942(3) 0.0367(11) Uani 0.507(5) 1 d PDU A 2
C77A C 0.5230(6) 0.4470(3) 0.3263(3) 0.0356(13) Uani 0.507(5) 1 d PDU A 2
C78A C 0.5430(11) 0.4042(4) 0.2976(6) 0.0342(13) Uani 0.507(5) 1 d PDU A 2
H78A H 0.5027 0.3747 0.3013 0.041 Uiso 0.507(5) 1 calc PR A 2
C79A C 0.6204(13) 0.4034(5) 0.2634(7) 0.0356(14) Uani 0.507(5) 1 d PDU A 2
H79A H 0.6334 0.3730 0.2447 0.043 Uiso 0.507(5) 1 calc PR A 2
C80A C 0.6796(12) 0.4460(5) 0.2557(7) 0.0379(15) Uani 0.507(5) 1 d PDU A 2
C81A C 0.6593(8) 0.4894(4) 0.2840(5) 0.0396(15) Uani 0.507(5) 1 d PDU A 2
H81A H 0.6988 0.5191 0.2793 0.048 Uiso 0.507(5) 1 calc PR A 2
C82A C 0.5822(7) 0.4905(4) 0.3192(4) 0.0378(14) Uani 0.507(5) 1 d PDU A 2
H82A H 0.5696 0.5208 0.3383 0.045 Uiso 0.507(5) 1 calc PR A 2
C83A C 0.7657(12) 0.4431(6) 0.2192(7) 0.047(3) Uani 0.507(5) 1 d PDU A 2
H83D H 0.7367 0.4460 0.1811 0.071 Uiso 0.507(5) 1 calc PR A 2
H83E H 0.8017 0.4107 0.2247 0.071 Uiso 0.507(5) 1 calc PR A 2
H83F H 0.8145 0.4709 0.2280 0.071 Uiso 0.507(5) 1 calc PR A 2
C84A C 0.1632(6) 0.4126(3) 0.3854(4) 0.0315(11) Uani 0.507(5) 1 d PDU A 2
C85A C 0.0970(8) 0.4328(8) 0.3439(6) 0.0338(12) Uani 0.507(5) 1 d PDU A 2
H85A H 0.1236 0.4552 0.3186 0.041 Uiso 0.507(5) 1 calc PR A 2
C86A C -0.0075(8) 0.4213(7) 0.3382(5) 0.0348(14) Uani 0.507(5) 1 d PDU A 2
H86A H -0.0505 0.4347 0.3082 0.042 Uiso 0.507(5) 1 calc PR A 2
C87A C -0.0506(7) 0.3904(6) 0.3758(4) 0.0371(14) Uani 0.507(5) 1 d PDU A 2
C88A C 0.0164(7) 0.3683(4) 0.4164(4) 0.0359(13) Uani 0.507(5) 1 d PDU A 2
H88A H -0.0104 0.3457 0.4415 0.043 Uiso 0.507(5) 1 calc PR A 2
C89A C 0.1216(7) 0.3783(4) 0.4212(4) 0.0347(13) Uani 0.507(5) 1 d PDU A 2
H89A H 0.1659 0.3620 0.4488 0.042 Uiso 0.507(5) 1 calc PR A 2
C90A C -0.1652(8) 0.3794(7) 0.3719(5) 0.045(2) Uani 0.507(5) 1 d PDU A 2
H90D H -0.1792 0.3549 0.4000 0.068 Uiso 0.507(5) 1 calc PR A 2
H90E H -0.1877 0.3654 0.3359 0.068 Uiso 0.507(5) 1 calc PR A 2
H90F H -0.2030 0.4109 0.3771 0.068 Uiso 0.507(5) 1 calc PR A 2
C91 C 0.2204(4) 0.1712(2) 0.1502(3) 0.0763(18) Uani 1 1 d D . .
H91A H 0.1558 0.1771 0.1673 0.092 Uiso 1 1 calc R . .
H91B H 0.2496 0.2047 0.1422 0.092 Uiso 1 1 calc R . .
C92 C 0.1953(5) 0.1437(3) 0.0989(3) 0.089(2) Uani 1 1 d D . .
H92A H 0.1397 0.1621 0.0766 0.107 Uiso 1 1 calc R . .
H92B H 0.1688 0.1097 0.1070 0.107 Uiso 1 1 calc R . .
Cl1 Cl 0.30904(13) 0.13915(7) 0.19722(6) 0.0815(4) Uani 1 1 d D . .
Cl2 Cl 0.30199(15) 0.13717(8) 0.06149(6) 0.1005(6) Uani 1 1 d D . .
Cl3 Cl 0.13790(19) 0.49084(7) 0.55400(8) 0.1126(7) Uani 1 1 d DU . .
C93 C 0.0031(10) 0.4876(8) 0.5268(4) 0.104(5) Uani 0.51(3) 1 d PDU . 1
H93A H -0.0200 0.4519 0.5230 0.125 Uiso 0.51(3) 1 calc PR . 1
H93B H -0.0411 0.5055 0.5510 0.125 Uiso 0.51(3) 1 calc PR . 1
C93A C 0.0194(12) 0.5169(5) 0.5222(6) 0.109(5) Uani 0.49(3) 1 d PDU . 2
H93C H -0.0319 0.5198 0.5490 0.131 Uiso 0.49(3) 1 calc PR . 2
H93D H 0.0318 0.5512 0.5077 0.131 Uiso 0.49(3) 1 calc PR . 2
C94 C 0.463(2) 0.3112(10) 0.4161(10) 0.0712(15) Uani 0.307(5) 1 d PDU B 1
H94A H 0.4083 0.3238 0.3893 0.107 Uiso 0.307(5) 1 calc PR B 1
H94B H 0.4393 0.2803 0.4330 0.107 Uiso 0.307(5) 1 calc PR B 1
H94C H 0.5249 0.3036 0.3979 0.107 Uiso 0.307(5) 1 calc PR B 1
C95 C 0.4843(15) 0.3443(7) 0.4521(8) 0.0853(10) Uani 0.307(5) 1 d PDU B 1
H95A H 0.4212 0.3509 0.4702 0.102 Uiso 0.307(5) 1 calc PR B 1
H95B H 0.5019 0.3761 0.4338 0.102 Uiso 0.307(5) 1 calc PR B 1
C96 C 0.5714(15) 0.3322(6) 0.4956(7) 0.0847(10) Uani 0.307(5) 1 d PDU B 1
H96A H 0.6286 0.3552 0.4884 0.102 Uiso 0.307(5) 1 calc PR B 1
H96B H 0.5471 0.3439 0.5302 0.102 Uiso 0.307(5) 1 calc PR B 1
C97 C 0.6211(15) 0.2820(7) 0.5084(7) 0.0808(12) Uani 0.307(5) 1 d PDU B 1
H97A H 0.6882 0.2920 0.5281 0.097 Uiso 0.307(5) 1 calc PR B 1
H97B H 0.5800 0.2689 0.5369 0.097 Uiso 0.307(5) 1 calc PR B 1
C98 C 0.6440(14) 0.2428(6) 0.4854(7) 0.0724(15) Uani 0.307(5) 1 d PDU B 1
H98A H 0.6718 0.2180 0.5126 0.109 Uiso 0.307(5) 1 calc PR B 1
H98B H 0.6963 0.2503 0.4606 0.109 Uiso 0.307(5) 1 calc PR B 1
H98C H 0.5823 0.2288 0.4646 0.109 Uiso 0.307(5) 1 calc PR B 1
C94A C 0.4771(19) 0.3169(15) 0.4211(14) 0.0712(15) Uani 0.266(7) 1 d PDU C 2
H94D H 0.4627 0.3436 0.3939 0.107 Uiso 0.266(7) 1 calc PR C 2
H94E H 0.4334 0.3217 0.4507 0.107 Uiso 0.266(7) 1 calc PR C 2
H94F H 0.4624 0.2837 0.4041 0.107 Uiso 0.266(7) 1 calc PR C 2
C95A C 0.5693(15) 0.3188(8) 0.4395(9) 0.0853(10) Uani 0.266(7) 1 d PDU C 2
H95C H 0.5799 0.3510 0.4598 0.102 Uiso 0.266(7) 1 calc PR C 2
H95D H 0.6109 0.3207 0.4082 0.102 Uiso 0.266(7) 1 calc PR C 2
C96A C 0.6142(17) 0.2763(8) 0.4767(8) 0.0847(10) Uani 0.266(7) 1 d PDU C 2
H96C H 0.6536 0.2923 0.5086 0.102 Uiso 0.266(7) 1 calc PR C 2
H96D H 0.5556 0.2580 0.4902 0.102 Uiso 0.266(7) 1 calc PR C 2
C97A C 0.684(2) 0.2374(10) 0.4542(8) 0.0808(12) Uani 0.266(7) 1 d PDU C 2
H97C H 0.6410 0.2193 0.4249 0.097 Uiso 0.266(7) 1 calc PR C 2
H97D H 0.7364 0.2566 0.4363 0.097 Uiso 0.266(7) 1 calc PR C 2
C98A C 0.7300(16) 0.2054(7) 0.4815(8) 0.0724(15) Uani 0.266(7) 1 d PDU C 2
H98D H 0.7575 0.1801 0.4578 0.109 Uiso 0.266(7) 1 calc PR C 2
H98E H 0.6830 0.1890 0.5047 0.109 Uiso 0.266(7) 1 calc PR C 2
H98F H 0.7872 0.2212 0.5045 0.109 Uiso 0.266(7) 1 calc PR C 2
C94B C 0.4774(12) 0.3174(10) 0.4343(6) 0.0712(15) Uani 0.430(7) 1 d PDU D 3
H94G H 0.4053 0.3257 0.4388 0.107 Uiso 0.430(7) 1 calc PR D 3
H94H H 0.4821 0.2820 0.4229 0.107 Uiso 0.430(7) 1 calc PR D 3
H94I H 0.5021 0.3396 0.4065 0.107 Uiso 0.430(7) 1 calc PR D 3
C95B C 0.5324(10) 0.3239(6) 0.4790(6) 0.0853(10) Uani 0.430(7) 1 d PDU D 3
H95E H 0.4991 0.3054 0.5074 0.102 Uiso 0.430(7) 1 calc PR D 3
H95F H 0.5300 0.3604 0.4881 0.102 Uiso 0.430(7) 1 calc PR D 3
C96B C 0.6454(9) 0.3081(6) 0.4837(6) 0.0847(10) Uani 0.430(7) 1 d PDU D 3
H96E H 0.6859 0.3382 0.4746 0.102 Uiso 0.430(7) 1 calc PR D 3
H96F H 0.6661 0.3003 0.5225 0.102 Uiso 0.430(7) 1 calc PR D 3
C97B C 0.6800(11) 0.2643(5) 0.4507(5) 0.0808(12) Uani 0.430(7) 1 d PDU D 3
H97E H 0.6288 0.2625 0.4183 0.097 Uiso 0.430(7) 1 calc PR D 3
H97F H 0.7454 0.2757 0.4374 0.097 Uiso 0.430(7) 1 calc PR D 3
C98B C 0.6949(14) 0.2217(5) 0.4643(6) 0.0724(15) Uani 0.430(7) 1 d PDU D 3
H98G H 0.7177 0.2022 0.4339 0.109 Uiso 0.430(7) 1 calc PR D 3
H98H H 0.6309 0.2070 0.4751 0.109 Uiso 0.430(7) 1 calc PR D 3
H98I H 0.7486 0.2205 0.4952 0.109 Uiso 0.430(7) 1 calc PR D 3

loop_
_atom_site_aniso_label
_atom_site_aniso_U_11
_atom_site_aniso_U_22
_atom_site_aniso_U_33
_atom_site_aniso_U_23
_atom_site_aniso_U_13
_atom_site_aniso_U_12
Fe1 0.0186(2) 0.0231(2) 0.0219(2) -0.00090(18) 0.00375(17) 0.00077(17)
Fe2 0.0221(2) 0.0309(3) 0.0222(2) 0.00848(19) 0.00155(18) -0.00060(19)
N1 0.0272(15) 0.0358(17) 0.0293(15) 0.0103(12) 0.0044(12) 0.0023(12)
O1 0.0290(12) 0.0276(12) 0.0257(12) 0.0034(9) 0.0079(9) 0.0012(10)
O2 0.0223(11) 0.0320(13) 0.0320(12) 0.0073(10) 0.0088(9) 0.0025(9)
O4 0.0279(12) 0.0316(13) 0.0309(12) 0.0042(10) -0.0028(10) 0.0006(10)
O3 0.0253(12) 0.0257(12) 0.0370(13) -0.0068(10) 0.0083(10) -0.0025(9)
O6 0.0217(11) 0.0331(13) 0.0254(11) 0.0084(10) 0.0060(9) -0.0013(9)
O5 0.0159(10) 0.0305(12) 0.0258(11) 0.0016(9) 0.0059(9) 0.0008(9)
S1 0.0273(5) 0.0515(6) 0.0434(5) 0.0181(5) 0.0008(4) -0.0045(4)
C1 0.0288(18) 0.0348(19) 0.0317(18) 0.0082(15) 0.0019(14) -0.0012(15)
C2 0.043(2) 0.043(2) 0.041(2) 0.0200(18) 0.0065(17) -0.0008(18)
C3 0.041(2) 0.051(3) 0.051(2) 0.024(2) 0.0022(19) 0.0149(19)
C4 0.030(2) 0.055(3) 0.051(2) 0.016(2) 0.0075(18) 0.0119(18)
C5 0.0321(19) 0.043(2) 0.039(2) 0.0125(17) 0.0107(16) 0.0038(16)
C6 0.045(3) 0.105(4) 0.045(3) 0.020(3) 0.014(2) 0.018(3)
C7 0.0243(16) 0.0239(16) 0.0249(16) -0.0017(13) 0.0045(13) -0.0007(12)
C8 0.0237(16) 0.0215(16) 0.043(2) 0.0038(14) 0.0116(14) -0.0006(13)
C9 0.0229(17) 0.0268(18) 0.047(2) 0.0079(15) 0.0087(15) 0.0009(13)
C10 0.036(2) 0.041(2) 0.074(3) 0.004(2) -0.001(2) 0.0121(18)
C11 0.054(3) 0.046(3) 0.105(4) -0.011(3) -0.004(3) 0.031(2)
C12 0.057(3) 0.033(2) 0.084(4) -0.017(2) 0.011(3) 0.014(2)
C13 0.037(2) 0.0290(19) 0.053(2) -0.0044(17) 0.0160(18) -0.0010(16)
C14 0.047(2) 0.0223(18) 0.050(2) -0.0056(16) 0.0182(18) -0.0079(16)
C15 0.047(2) 0.0251(18) 0.043(2) -0.0063(16) 0.0163(17) -0.0111(16)
C16 0.053(3) 0.049(3) 0.048(2) -0.008(2) 0.011(2) -0.023(2)
C17 0.088(4) 0.062(3) 0.045(3) -0.013(2) 0.012(3) -0.034(3)
C18 0.085(4) 0.070(3) 0.055(3) -0.021(3) 0.036(3) -0.021(3)
C19 0.061(3) 0.048(3) 0.061(3) -0.016(2) 0.027(2) -0.009(2)
C20 0.121(6) 0.143(7) 0.050(3) -0.026(4) 0.011(3) -0.067(5)
C21 0.0131(15) 0.0366(19) 0.0399(19) 0.0088(15) 0.0035(13) 0.0008(13)
C22 0.0183(15) 0.0332(19) 0.0327(18) 0.0046(14) 0.0022(13) 0.0017(13)
C23 0.0239(17) 0.039(2) 0.039(2) -0.0015(16) -0.0004(15) 0.0051(15)
C24 0.0203(17) 0.066(3) 0.0333(19) -0.0061(18) 0.0020(14) -0.0037(17)
C25 0.0224(18) 0.069(3) 0.035(2) 0.015(2) 0.0004(15) -0.0117(18)
C26 0.0198(17) 0.047(2) 0.044(2) 0.0166(18) 0.0015(15) -0.0046(15)
C27 0.048(3) 0.095(4) 0.038(2) -0.014(2) 0.000(2) 0.004(3)
C28 0.0218(16) 0.0307(18) 0.0213(15) 0.0026(13) 0.0086(12) -0.0045(13)
C29 0.0242(16) 0.0220(16) 0.0279(16) -0.0026(13) 0.0021(13) 0.0017(12)
C30 0.0238(16) 0.0289(18) 0.0342(18) -0.0064(14) 0.0076(14) 0.0006(13)
C31 0.0296(19) 0.046(2) 0.048(2) -0.0108(18) 0.0098(17) -0.0131(17)
C32 0.038(2) 0.058(3) 0.046(2) -0.025(2) 0.0041(18) -0.0176(19)
C33 0.037(2) 0.054(3) 0.034(2) -0.0164(18) 0.0058(16) -0.0113(18)
C34 0.0306(18) 0.0292(18) 0.0291(17) -0.0048(14) 0.0038(14) 0.0004(14)
C35 0.0186(16) 0.0358(19) 0.0378(19) -0.0014(15) 0.0049(14) -0.0041(14)
C36 0.035(2) 0.035(2) 0.0368(19) 0.0020(16) 0.0117(16) -0.0075(15)
C37 0.050(2) 0.043(2) 0.039(2) -0.0069(18) 0.0203(18) -0.0125(19)
C38 0.040(2) 0.052(3) 0.039(2) 0.0077(19) 0.0115(17) -0.0129(19)
C39 0.034(2) 0.045(2) 0.054(2) 0.017(2) 0.0127(18) -0.0047(17)
C40 0.0308(19) 0.034(2) 0.052(2) 0.0003(17) 0.0123(17) -0.0024(15)
C41 0.085(4) 0.077(4) 0.047(3) 0.011(3) 0.024(3) -0.027(3)
C42 0.0276(17) 0.0371(19) 0.0201(15) -0.0035(13) 0.0011(13) -0.0019(14)
C43 0.0348(19) 0.036(2) 0.0244(17) -0.0021(14) 0.0053(14) 0.0036(15)
C44 0.040(2) 0.0292(18) 0.0236(16) 0.0015(14) 0.0005(14) -0.0010(15)
C45 0.0302(18) 0.044(2) 0.0245(17) 0.0024(15) 0.0014(14) -0.0045(15)
C46 0.0325(19) 0.042(2) 0.0343(19) -0.0067(16) 0.0105(15) 0.0017(16)
C47 0.039(2) 0.034(2) 0.0322(19) -0.0061(15) 0.0073(15) -0.0034(16)
C48 0.037(2) 0.051(2) 0.035(2) -0.0016(18) 0.0060(16) -0.0091(18)
C49 0.0191(15) 0.0270(16) 0.0218(15) -0.0002(13) 0.0056(12) -0.0040(12)
C50 0.0178(15) 0.0328(18) 0.0195(15) 0.0027(13) 0.0010(12) -0.0029(13)
C51 0.0158(15) 0.0362(19) 0.0260(16) 0.0039(14) 0.0011(12) -0.0011(13)
C52 0.0200(16) 0.044(2) 0.0314(18) 0.0025(15) 0.0067(13) 0.0019(14)
C53 0.0224(17) 0.047(2) 0.0288(17) 0.0041(15) 0.0066(13) -0.0083(15)
C54 0.0237(16) 0.0344(19) 0.0269(17) 0.0061(14) 0.0053(13) -0.0050(14)
C55 0.0218(16) 0.0337(18) 0.0218(15) 0.0009(13) 0.0019(12) -0.0043(13)
C56 0.0223(16) 0.0349(19) 0.0298(17) 0.0041(14) 0.0080(13) 0.0060(14)
C57 0.0267(18) 0.036(2) 0.0320(18) 0.0025(15) 0.0036(14) 0.0051(14)
C58 0.043(2) 0.034(2) 0.043(2) 0.0013(17) 0.0104(17) 0.0022(17)
C59 0.048(2) 0.040(2) 0.048(2) 0.0076(18) 0.0177(19) 0.0176(19)
C60 0.034(2) 0.058(3) 0.051(2) 0.019(2) 0.0127(18) 0.023(2)
C61 0.0223(18) 0.054(2) 0.044(2) 0.0111(18) 0.0090(16) 0.0105(16)
C62 0.086(4) 0.042(3) 0.088(4) 0.014(3) 0.023(3) 0.020(3)
C63 0.0214(16) 0.0286(17) 0.0266(16) 0.0024(13) 0.0047(12) -0.0069(13)
C64 0.0314(18) 0.0324(19) 0.0266(17) 0.0035(14) 0.0024(14) -0.0016(14)
C65 0.0354(19) 0.035(2) 0.0274(17) -0.0034(15) 0.0038(14) -0.0068(15)
C66 0.0256(17) 0.0264(18) 0.0376(19) 0.0005(14) 0.0042(14) -0.0075(13)
C67 0.0279(17) 0.0312(19) 0.0321(18) 0.0056(14) 0.0016(14) -0.0024(14)
C68 0.0304(18) 0.0324(19) 0.0266(17) 0.0035(14) 0.0061(14) -0.0045(14)
C69 0.036(2) 0.037(2) 0.045(2) -0.0024(17) 0.0078(17) -0.0008(16)
O7 0.025(3) 0.039(2) 0.019(2) -0.002(2) 0.007(2) -0.005(2)
O8 0.028(3) 0.042(2) 0.019(3) 0.0017(19) 0.002(2) -0.005(2)
C70 0.0245(19) 0.043(2) 0.0197(17) -0.0018(16) 0.0062(16) -0.0051(18)
C71 0.0314(17) 0.047(2) 0.0202(16) -0.0040(18) 0.0030(15) -0.0032(19)
C72 0.0335(19) 0.052(3) 0.0240(18) -0.005(2) -0.0002(16) -0.006(2)
C73 0.037(2) 0.058(3) 0.026(2) -0.008(2) -0.0006(18) -0.006(2)
C74 0.043(2) 0.061(3) 0.027(2) -0.011(2) 0.0010(19) -0.003(2)
C75 0.040(2) 0.056(3) 0.024(2) -0.009(2) 0.0062(18) 0.000(2)
C76 0.0347(17) 0.047(3) 0.0222(17) -0.007(2) 0.0063(15) -0.001(2)
C77 0.0289(19) 0.049(3) 0.0253(18) -0.001(2) -0.0009(16) -0.005(2)
C78 0.026(2) 0.048(4) 0.028(2) 0.001(2) 0.0006(17) -0.009(3)
C79 0.027(2) 0.051(4) 0.030(2) -0.002(3) 0.0004(18) -0.007(3)
C80 0.028(2) 0.054(4) 0.032(2) 0.005(3) 0.0007(18) -0.010(3)
C81 0.033(2) 0.051(4) 0.035(2) 0.007(3) -0.003(2) -0.009(3)
C82 0.033(2) 0.049(4) 0.031(3) 0.000(3) -0.005(2) -0.007(3)
C83 0.032(4) 0.068(6) 0.043(4) 0.010(4) 0.008(3) -0.010(4)
C84 0.0365(17) 0.046(3) 0.0247(18) -0.004(2) 0.0090(16) -0.002(2)
C85 0.035(2) 0.042(3) 0.025(2) -0.001(2) 0.0091(18) -0.001(2)
C86 0.035(2) 0.045(3) 0.027(2) 0.000(2) 0.008(2) 0.001(2)
C87 0.0380(19) 0.048(3) 0.027(3) -0.001(2) 0.012(2) -0.001(2)
C88 0.042(2) 0.047(3) 0.024(3) 0.000(2) 0.011(2) -0.003(2)
C89 0.039(2) 0.045(3) 0.024(2) -0.002(2) 0.0078(19) -0.001(2)
C90 0.041(3) 0.066(5) 0.033(5) -0.001(5) 0.013(3) -0.007(3)
O7A 0.026(3) 0.038(2) 0.017(2) -0.0040(19) 0.009(2) -0.003(2)
O8A 0.026(3) 0.039(2) 0.019(3) -0.0010(19) 0.002(2) -0.009(2)
C70A 0.0246(18) 0.042(2) 0.0193(16) -0.0028(16) 0.0057(16) -0.0054(18)
C71A 0.0315(17) 0.046(2) 0.0211(16) -0.0050(18) 0.0044(15) -0.0054(19)
C72A 0.0341(18) 0.050(3) 0.0237(17) -0.006(2) 0.0014(15) -0.008(2)
C73A 0.039(2) 0.057(3) 0.028(2) -0.009(2) 0.0022(18) -0.010(2)
C74A 0.045(2) 0.060(3) 0.026(2) -0.012(2) 0.0040(19) -0.008(2)
C75A 0.043(2) 0.054(3) 0.0244(19) -0.011(2) 0.0086(18) -0.006(2)
C76A 0.0374(17) 0.050(3) 0.0233(17) -0.006(2) 0.0065(15) -0.005(2)
C77A 0.030(2) 0.051(3) 0.0261(19) -0.002(2) 0.0007(17) -0.009(2)
C78A 0.026(2) 0.049(3) 0.027(2) -0.002(2) 0.0001(17) -0.009(3)
C79A 0.026(2) 0.050(4) 0.030(2) -0.002(3) 0.0013(17) -0.007(3)
C80A 0.028(2) 0.054(4) 0.031(2) 0.004(3) -0.0001(18) -0.009(3)
C81A 0.032(2) 0.050(4) 0.036(2) 0.007(2) -0.002(2) -0.010(3)
C82A 0.032(2) 0.048(4) 0.032(2) 0.000(2) -0.003(2) -0.007(2)
C83A 0.031(4) 0.070(6) 0.040(4) 0.008(4) 0.006(3) -0.011(4)
C84A 0.0337(17) 0.040(3) 0.0218(17) -0.0074(19) 0.0106(15) -0.0006(19)
C85A 0.036(2) 0.042(3) 0.0252(19) -0.0014(19) 0.0105(18) -0.002(2)
C86A 0.035(2) 0.045(3) 0.026(2) 0.000(2) 0.009(2) 0.001(2)
C87A 0.0381(19) 0.048(3) 0.027(3) -0.002(2) 0.010(2) -0.002(2)
C88A 0.040(2) 0.045(3) 0.024(3) -0.002(2) 0.011(2) -0.004(2)
C89A 0.0385(19) 0.044(3) 0.023(2) -0.004(2) 0.0084(19) -0.003(2)
C90A 0.039(3) 0.066(5) 0.032(5) 0.003(5) 0.016(3) -0.002(3)
C91 0.074(4) 0.044(3) 0.117(5) 0.005(3) 0.043(4) 0.013(3)
C92 0.059(4) 0.099(5) 0.111(5) 0.008(4) 0.013(3) -0.015(3)
Cl1 0.0863(10) 0.0970(11) 0.0643(8) 0.0065(8) 0.0218(7) -0.0093(9)
Cl2 0.1051(13) 0.1381(16) 0.0605(9) -0.0248(9) 0.0194(8) -0.0498(12)
Cl3 0.1631(19) 0.0916(12) 0.0956(13) -0.0055(10) 0.0734(13) 0.0152(12)
C93 0.160(8) 0.079(13) 0.087(11) 0.029(9) 0.084(7) 0.017(9)
C93A 0.203(13) 0.049(8) 0.087(11) 0.020(8) 0.068(9) 0.008(10)
C94 0.078(3) 0.087(3) 0.045(3) 0.008(3) -0.012(2) -0.029(3)
C95 0.0811(19) 0.1131(19) 0.0582(19) -0.0038(19) -0.0105(18) -0.0201(18)
C96 0.0776(18) 0.1153(19) 0.0577(18) -0.0053(18) -0.0094(17) -0.0214(18)
C97 0.073(2) 0.115(2) 0.051(2) -0.004(2) -0.006(2) -0.024(2)
C98 0.062(3) 0.108(3) 0.046(3) 0.001(3) -0.001(3) -0.031(3)
C94A 0.078(3) 0.087(3) 0.045(3) 0.008(3) -0.012(2) -0.029(3)
C95A 0.0811(19) 0.1131(19) 0.0582(19) -0.0038(19) -0.0105(18) -0.0201(18)
C96A 0.0776(18) 0.1153(19) 0.0577(18) -0.0053(18) -0.0094(17) -0.0214(18)
C97A 0.073(2) 0.115(2) 0.051(2) -0.004(2) -0.006(2) -0.024(2)
C98A 0.062(3) 0.108(3) 0.046(3) 0.001(3) -0.001(3) -0.031(3)
C94B 0.078(3) 0.087(3) 0.045(3) 0.008(3) -0.012(2) -0.029(3)
C95B 0.0811(19) 0.1131(19) 0.0582(19) -0.0038(19) -0.0105(18) -0.0201(18)
C96B 0.0776(18) 0.1153(19) 0.0577(18) -0.0053(18) -0.0094(17) -0.0214(18)
C97B 0.073(2) 0.115(2) 0.051(2) -0.004(2) -0.006(2) -0.024(2)
C98B 0.062(3) 0.108(3) 0.046(3) 0.001(3) -0.001(3) -0.031(3)

loop_
_geom_bond_atom_site_label_1
_geom_bond_atom_site_label_2
_geom_bond_distance
_geom_bond_site_symmetry_2
_geom_bond_publ_flag
Fe1 O7 2.023(14) . ?
Fe1 O5 2.026(2) . ?
Fe1 O3 2.055(2) . ?
Fe1 O2 2.059(2) . ?
Fe1 O7A 2.069(13) . ?
Fe1 O1 2.256(2) . ?
Fe1 C7 2.482(3) . ?
Fe1 Fe2 3.2496(7) . ?
Fe2 O8A 1.900(12) . ?
Fe2 O4 1.977(2) . ?
Fe2 O6 2.034(2) . ?
Fe2 O8 2.063(12) . ?
Fe2 N1 2.077(3) . ?
Fe2 S1 2.9091(10) . ?
N1 C5 1.337(5) . ?
N1 C1 1.343(4) . ?
O1 C7 1.245(4) . ?
O2 C7 1.270(4) . ?
O4 C28 1.267(4) . ?
O3 C28 1.248(4) . ?
O6 C49 1.255(4) . ?
O5 C49 1.254(4) . ?
S1 C1 1.773(4) . ?
S1 C6 1.802(5) . ?
C1 C2 1.383(5) . ?
C2 C3 1.374(6) . ?
C3 C4 1.388(6) . ?
C4 C5 1.370(5) . ?
C7 C8 1.508(4) . ?
C8 C13 1.398(5) . ?
C8 C9 1.407(5) . ?
C9 C10 1.400(5) . ?
C9 C21 1.478(5) . ?
C10 C11 1.358(7) . ?
C11 C12 1.382(7) . ?
C12 C13 1.392(6) . ?
C13 C14 1.486(6) . ?
C14 C15 1.390(6) . ?
C14 C19 1.393(6) . ?
C15 C16 1.375(6) . ?
C16 C17 1.395(6) . ?
C17 C18 1.384(8) . ?
C17 C20 1.514(8) . ?
C18 C19 1.370(7) . ?
C21 C22 1.393(5) . ?
C21 C26 1.398(5) . ?
C22 C23 1.380(5) . ?
C23 C24 1.384(5) . ?
C24 C25 1.393(6) . ?
C24 C27 1.506(6) . ?
C25 C26 1.368(6) . ?
C28 C29 1.507(4) . ?
C29 C30 1.402(5) . ?
C29 C34 1.402(5) . ?
C30 C31 1.397(5) . ?
C30 C35 1.484(5) . ?
C31 C32 1.384(6) . ?
C32 C33 1.373(6) . ?
C33 C34 1.394(5) . ?
C34 C42 1.493(5) . ?
C35 C36 1.389(5) . ?
C35 C40 1.397(5) . ?
C36 C37 1.390(5) . ?
C37 C38 1.382(6) . ?
C38 C39 1.374(6) . ?
C38 C41 1.512(6) . ?
C39 C40 1.382(6) . ?
C42 C47 1.390(5) . ?
C42 C43 1.391(5) . ?
C43 C44 1.384(5) . ?
C44 C45 1.389(5) . ?
C45 C46 1.385(5) . ?
C45 C48 1.505(5) . ?
C46 C47 1.381(5) . ?
C49 C50 1.517(4) . ?
C50 C51 1.405(5) . ?
C50 C55 1.414(5) . ?
C51 C52 1.396(4) . ?
C51 C56 1.488(5) . ?
C52 C53 1.381(5) . ?
C53 C54 1.376(5) . ?
C54 C55 1.394(4) . ?
C55 C63 1.492(5) . ?
C56 C57 1.387(5) . ?
C56 C61 1.403(5) . ?
C57 C58 1.381(5) . ?
C58 C59 1.386(6) . ?
C59 C60 1.377(6) . ?
C59 C62 1.510(6) . ?
C60 C61 1.384(6) . ?
C63 C64 1.383(5) . ?
C63 C68 1.391(5) . ?
C64 C65 1.384(5) . ?
C65 C66 1.385(5) . ?
C66 C67 1.392(5) . ?
C66 C69 1.506(5) . ?
C67 C68 1.377(5) . ?
O7 C70 1.254(7) . ?
O8 C70 1.264(7) . ?
C70 C71 1.514(7) . ?
C71 C76 1.392(7) . ?
C71 C72 1.404(7) . ?
C72 C73 1.409(7) . ?
C72 C77 1.495(7) . ?
C73 C74 1.378(8) . ?
C74 C75 1.361(8) . ?
C75 C76 1.424(7) . ?
C76 C84 1.474(7) . ?
C77 C78 1.375(8) . ?
C77 C82 1.400(8) . ?
C78 C79 1.391(7) . ?
C79 C80 1.387(8) . ?
C80 C81 1.379(8) . ?
C80 C83 1.508(7) . ?
C81 C82 1.379(8) . ?
C84 C85 1.372(7) . ?
C84 C89 1.414(7) . ?
C85 C86 1.382(7) . ?
C86 C87 1.396(7) . ?
C87 C88 1.384(8) . ?
C87 C90 1.511(8) . ?
C88 C89 1.384(8) . ?
O7A C70A 1.251(7) . ?
O8A C70A 1.267(6) . ?
C70A C71A 1.513(7) . ?
C71A C76A 1.395(7) . ?
C71A C72A 1.404(7) . ?
C72A C73A 1.409(7) . ?
C72A C77A 1.495(7) . ?
C73A C74A 1.378(8) . ?
C74A C75A 1.364(8) . ?
C75A C76A 1.422(7) . ?
C76A C84A 1.476(7) . ?
C77A C78A 1.371(8) . ?
C77A C82A 1.404(8) . ?
C78A C79A 1.379(7) . ?
C79A C80A 1.385(8) . ?
C80A C81A 1.382(8) . ?
C80A C83A 1.509(7) . ?
C81A C82A 1.392(8) . ?
C84A C85A 1.378(7) . ?
C84A C89A 1.411(7) . ?
C85A C86A 1.385(7) . ?
C86A C87A 1.396(7) . ?
C87A C88A 1.388(8) . ?
C87A C90A 1.512(8) . ?
C88A C89A 1.386(8) . ?
C91 C92 1.467(8) . ?
C91 Cl1 1.765(6) . ?
C92 Cl2 1.752(6) . ?
Cl3 C93A 1.794(13) . ?
Cl3 C93 1.815(13) . ?
C93 C93 1.470(16) 3_566 ?
C93A C93A 1.464(16) 3_566 ?
C94 C95 1.256(10) . ?
C95 C96 1.515(9) . ?
C96 C97 1.493(9) . ?
C97 C98 1.231(10) . ?
C94A C95A 1.238(11) . ?
C95A C96A 1.527(10) . ?
C96A C97A 1.513(11) . ?
C97A C98A 1.202(11) . ?
C94B C95B 1.265(11) . ?
C95B C96B 1.520(10) . ?
C96B C97B 1.509(10) . ?
C97B C98B 1.184(11) . ?
